data_7132878
loop_
_publ_author_name
'Feng, Shishen'
'Liu, Hong'
'Li, Yan'
'Fang, Yewen'

_publ_section_title
;
 Photoredox-catalyzed radical-radical cross coupling of ketyl radicals
 with unstabilized primary alkyl radicals.
;
_journal_issue 33
_journal_name_full 'Chemical communications (Cambridge, England)'
_journal_page_first 4431
_journal_page_last 4434
_journal_paper_doi 10.1039/d4cc00620h
_journal_volume 60
_journal_year 2024
_chemical_formula_moiety 'C16 H19 N O4'
_chemical_formula_sum 'C16 H19 N O4'
_chemical_formula_weight 289.32
_space_group_crystal_system monoclinic
_space_group_IT_number 14
_space_group_name_Hall '-P 2yn'
_space_group_name_H-M_alt 'P 1 21/n 1'
_atom_sites_solution_hydrogens geom
_atom_sites_solution_primary dual
_audit_creation_date 2023-03-12
_audit_creation_method
;
Olex2 1.5-beta
(compiled 2022.04.07 svn.rca3783a0 for OlexSys, GUI svn.r6439)
;
_audit_update_record
;
2023-07-25 deposited with the CCDC.	2024-03-21 downloaded from the CCDC.
;
_cell_angle_alpha 90
_cell_angle_beta 100.3540(10)
_cell_angle_gamma 90
_cell_formula_units_Z 4
_cell_length_a 13.8240(6)
_cell_length_b 7.5535(3)
_cell_length_c 14.7562(6)
_cell_measurement_reflns_used 9989
_cell_measurement_temperature 273.15
_cell_measurement_theta_max 24.68
_cell_measurement_theta_min 2.23
_cell_volume 1515.75(11)
_computing_cell_refinement 'SAINT v8.37A (Bruker, 2015)'
_computing_data_reduction 'SAINT v8.37A (Bruker, 2015)'
_computing_molecular_graphics 'Olex2 1.5-beta (Dolomanov et al., 2009)'
_computing_publication_material 'Olex2 1.5-beta (Dolomanov et al., 2009)'
_computing_structure_refinement 'SHELXL 2018/3 (Sheldrick, 2015)'
_computing_structure_solution 'SHELXT 2018/2 (Sheldrick, 2018)'
_diffrn_ambient_temperature 273.15
_diffrn_measured_fraction_theta_full 0.992
_diffrn_measured_fraction_theta_max 0.992
_diffrn_measurement_device_type 'Bruker APEX-II CCD'
_diffrn_measurement_method '\f and \w scans'
_diffrn_radiation_type MoK\a
_diffrn_radiation_wavelength 0.71073
_diffrn_reflns_av_R_equivalents 0.0415
_diffrn_reflns_av_unetI/netI 0.0181
_diffrn_reflns_Laue_measured_fraction_full 0.992
_diffrn_reflns_Laue_measured_fraction_max 0.992
_diffrn_reflns_limit_h_max 16
_diffrn_reflns_limit_h_min -16
_diffrn_reflns_limit_k_max 8
_diffrn_reflns_limit_k_min -9
_diffrn_reflns_limit_l_max 17
_diffrn_reflns_limit_l_min -17
_diffrn_reflns_number 32656
_diffrn_reflns_point_group_measured_fraction_full 0.992
_diffrn_reflns_point_group_measured_fraction_max 0.992
_diffrn_reflns_theta_full 25.105
_diffrn_reflns_theta_max 25.105
_diffrn_reflns_theta_min 2.229
_diffrn_source_current 1.0
_diffrn_source_power 0.05
_diffrn_source_voltage 50.0
_diffrn_standards_number 0
_exptl_absorpt_coefficient_mu 0.091
_exptl_absorpt_correction_T_max 0.992
_exptl_absorpt_correction_T_min 0.988
_exptl_absorpt_correction_type multi-scan
_exptl_absorpt_process_details SADABS
_exptl_crystal_colour colorless
_exptl_crystal_density_diffrn 1.268
_exptl_crystal_description block
_exptl_crystal_F_000 616
_exptl_crystal_size_max 0.14
_exptl_crystal_size_mid 0.11
_exptl_crystal_size_min 0.09
_refine_diff_density_max 0.151
_refine_diff_density_min -0.147
_refine_diff_density_rms 0.032
_refine_ls_extinction_method none
_refine_ls_goodness_of_fit_ref 1.051
_refine_ls_hydrogen_treatment constr
_refine_ls_matrix_type full
_refine_ls_number_parameters 194
_refine_ls_number_reflns 2678
_refine_ls_number_restraints 0
_refine_ls_restrained_S_all 1.051
_refine_ls_R_factor_all 0.0522
_refine_ls_R_factor_gt 0.0400
_refine_ls_shift/su_max 0.000
_refine_ls_shift/su_mean 0.000
_refine_ls_structure_factor_coef Fsqd
_refine_ls_weighting_details 'w=1/[\s^2^(Fo^2^)+(0.0656P)^2^+0.3147P] where P=(Fo^2^+2Fc^2^)/3'
_refine_ls_weighting_scheme calc
_refine_ls_wR_factor_gt 0.1099
_refine_ls_wR_factor_ref 0.1192
_reflns_Friedel_coverage 0.000
_reflns_number_gt 2175
_reflns_number_total 2678
_reflns_threshold_expression 'I > 2\s(I)'
_cod_data_source_file d4cc00620h2.cif
_cod_data_source_block 1
_cod_depositor_comments 'Adding full bibliography for 7132878.cif.'
_cod_database_code 7132878
_shelx_shelxl_version_number 2018/3
_shelx_space_group_comment
;
The symmetry employed for this shelxl refinement is uniquely defined
by the following loop, which should always be used as a source of
symmetry information in preference to the above space-group names.
They are only intended as comments.
;
_shelx_estimated_absorpt_t_max 0.992
_shelx_estimated_absorpt_t_min 0.987
_olex2_refinement_description
;
1. Fixed Uiso
 At 1.2 times of:
  All C(H) groups, All C(H,H) groups
 At 1.5 times of:
  All C(H,H,H) groups, All O(H) groups
2.a Ternary CH refined with riding coordinates:
 C10(H10)
2.b Secondary CH2 refined with riding coordinates:
 C9(H9A,H9B)
2.c Aromatic/amide H refined with riding coordinates:
 C2(H2A), C3(H3), C4(H4), C5(H5), C13(H13), C14(H14)
2.d Idealised Me refined as rotating group:
 C11(H11A,H11B,H11C), C12(H12A,H12B,H12C), C16(H16A,H16B,H16C)
2.e Idealised tetrahedral OH refined as rotating group:
 O2(H2)
;
_olex2_submission_special_instructions 'No special instructions were received'

loop_
_space_group_symop_operation_xyz
'x, y, z'
'-x+1/2, y+1/2, -z+1/2'
'-x, -y, -z'
'x-1/2, -y-1/2, z-1/2'

loop_
_atom_site_label
_atom_site_type_symbol
_atom_site_fract_x
_atom_site_fract_y
_atom_site_fract_z
_atom_site_U_iso_or_equiv
_atom_site_adp_type
_atom_site_occupancy
_atom_site_site_symmetry_order
_atom_site_calc_flag
_atom_site_refinement_flags_posn
_atom_site_refinement_flags_adp
_atom_site_refinement_flags_occupancy
_atom_site_disorder_assembly
_atom_site_disorder_group
O1 O 0.25683(10) 0.43040(15) 0.55791(10) 0.0657(4) Uani 1 1 d . . . . .
O2 O 0.39820(8) 0.89471(13) 0.45020(7) 0.0444(3) Uani 1 1 d . . . . .
H2 H 0.391315 0.811644 0.413833 0.067 Uiso 1 1 calc R U . . .
O3 O 0.60795(9) 0.40377(15) 0.66583(9) 0.0619(4) Uani 1 1 d . . . . .
O4 O 0.69460(8) 0.65355(15) 0.66916(8) 0.0580(3) Uani 1 1 d . . . . .
N1 N 0.35259(9) 0.68006(15) 0.55312(8) 0.0392(3) Uani 1 1 d . . . . .
C1 C 0.23159(11) 0.8671(2) 0.47818(10) 0.0424(4) Uani 1 1 d . . . . .
C2 C 0.17599(13) 1.0038(3) 0.43354(12) 0.0592(5) Uani 1 1 d . . . . .
H2A H 0.203851 1.113639 0.425945 0.071 Uiso 1 1 calc R U . . .
C3 C 0.07744(15) 0.9717(3) 0.40051(15) 0.0762(6) Uani 1 1 d . . . . .
H3 H 0.038558 1.061652 0.370166 0.091 Uiso 1 1 calc R U . . .
C4 C 0.03544(14) 0.8088(4) 0.41159(16) 0.0785(6) Uani 1 1 d . . . . .
H4 H -0.031038 0.791031 0.388733 0.094 Uiso 1 1 calc R U . . .
C5 C 0.09068(13) 0.6732(3) 0.45588(13) 0.0647(5) Uani 1 1 d . . . . .
H5 H 0.062718 0.563434 0.463361 0.078 Uiso 1 1 calc R U . . .
C6 C 0.18947(11) 0.7048(2) 0.48918(10) 0.0456(4) Uani 1 1 d . . . . .
C7 C 0.26484(11) 0.5841(2) 0.53623(10) 0.0445(4) Uani 1 1 d . . . . .
C8 C 0.34016(10) 0.86569(18) 0.51833(10) 0.0378(3) Uani 1 1 d . . . . .
C9 C 0.37221(11) 1.00462(18) 0.59280(11) 0.0419(4) Uani 1 1 d . . . . .
H9A H 0.347878 1.118580 0.568331 0.050 Uiso 1 1 calc R U . . .
H9B H 0.443456 1.010525 0.603701 0.050 Uiso 1 1 calc R U . . .
C10 C 0.34022(12) 0.9800(2) 0.68594(11) 0.0496(4) Uani 1 1 d . . . . .
H10 H 0.349849 0.855393 0.703829 0.060 Uiso 1 1 calc R U . . .
C11 C 0.40594(16) 1.0921(3) 0.75770(14) 0.0812(7) Uani 1 1 d . . . . .
H11A H 0.473351 1.058605 0.760159 0.122 Uiso 1 1 calc R U . . .
H11B H 0.388124 1.073588 0.816934 0.122 Uiso 1 1 calc R U . . .
H11C H 0.397794 1.214888 0.741260 0.122 Uiso 1 1 calc R U . . .
C12 C 0.23336(14) 1.0270(3) 0.68507(13) 0.0661(5) Uani 1 1 d . . . . .
H12A H 0.221929 1.147775 0.665921 0.099 Uiso 1 1 calc R U . . .
H12B H 0.218724 1.012287 0.745804 0.099 Uiso 1 1 calc R U . . .
H12C H 0.191799 0.950529 0.642927 0.099 Uiso 1 1 calc R U . . .
C13 C 0.43950(11) 0.60082(19) 0.59182(10) 0.0417(4) Uani 1 1 d . . . . .
H13 H 0.435084 0.483202 0.609254 0.050 Uiso 1 1 calc R U . . .
C14 C 0.52934(11) 0.6707(2) 0.60762(10) 0.0452(4) Uani 1 1 d . . . . .
H14 H 0.539337 0.787782 0.592103 0.054 Uiso 1 1 calc R U . . .
C15 C 0.61151(12) 0.5607(2) 0.64956(10) 0.0451(4) Uani 1 1 d . . . . .
C16 C 0.78106(14) 0.5595(3) 0.71280(13) 0.0652(5) Uani 1 1 d . . . . .
H16A H 0.793764 0.463277 0.674050 0.098 Uiso 1 1 calc R U . . .
H16B H 0.770767 0.513744 0.771024 0.098 Uiso 1 1 calc R U . . .
H16C H 0.836302 0.638568 0.722425 0.098 Uiso 1 1 calc R U . . .

loop_
_atom_site_aniso_label
_atom_site_aniso_U_11
_atom_site_aniso_U_22
_atom_site_aniso_U_33
_atom_site_aniso_U_23
_atom_site_aniso_U_13
_atom_site_aniso_U_12
O1 0.0752(9) 0.0385(7) 0.0856(9) 0.0045(6) 0.0198(7) -0.0158(6)
O2 0.0491(6) 0.0406(6) 0.0472(6) 0.0017(5) 0.0185(5) -0.0064(5)
O3 0.0708(8) 0.0378(7) 0.0711(8) -0.0011(6) -0.0038(6) 0.0074(6)
O4 0.0486(7) 0.0515(7) 0.0694(8) 0.0019(6) -0.0012(6) 0.0021(5)
N1 0.0424(7) 0.0302(6) 0.0455(7) 0.0026(5) 0.0094(5) -0.0032(5)
C1 0.0420(8) 0.0473(9) 0.0395(8) 0.0023(6) 0.0114(6) -0.0011(7)
C2 0.0560(11) 0.0613(11) 0.0604(11) 0.0140(9) 0.0105(8) 0.0092(8)
C3 0.0542(12) 0.0959(17) 0.0744(13) 0.0105(12) 0.0006(10) 0.0206(11)
C4 0.0419(10) 0.1066(18) 0.0846(14) -0.0080(13) 0.0050(9) 0.0001(11)
C5 0.0463(10) 0.0775(13) 0.0727(12) -0.0106(10) 0.0171(9) -0.0154(9)
C6 0.0425(8) 0.0513(9) 0.0452(8) -0.0045(7) 0.0141(7) -0.0078(7)
C7 0.0515(9) 0.0385(9) 0.0469(8) -0.0038(7) 0.0178(7) -0.0097(7)
C8 0.0409(8) 0.0326(7) 0.0423(8) 0.0061(6) 0.0141(6) -0.0014(6)
C9 0.0431(8) 0.0315(7) 0.0522(9) 0.0009(6) 0.0116(7) -0.0006(6)
C10 0.0629(10) 0.0386(8) 0.0493(9) 0.0021(7) 0.0154(8) 0.0038(7)
C11 0.0768(14) 0.1046(18) 0.0597(12) -0.0214(12) 0.0059(10) 0.0001(12)
C12 0.0653(12) 0.0766(13) 0.0633(11) -0.0092(10) 0.0303(9) -0.0054(10)
C13 0.0557(10) 0.0303(7) 0.0399(8) -0.0001(6) 0.0103(7) 0.0019(7)
C14 0.0515(9) 0.0326(8) 0.0508(9) 0.0010(6) 0.0069(7) 0.0019(7)
C15 0.0550(10) 0.0390(9) 0.0405(8) -0.0069(6) 0.0063(7) 0.0039(7)
C16 0.0554(11) 0.0715(12) 0.0634(11) -0.0064(10) -0.0041(8) 0.0106(9)

loop_
_atom_type_symbol
_atom_type_description
_atom_type_scat_dispersion_real
_atom_type_scat_dispersion_imag
_atom_type_scat_source
C C 0.0033 0.0016 'International Tables Vol C Tables 4.2.6.8 and 6.1.1.4'
H H 0.0000 0.0000 'International Tables Vol C Tables 4.2.6.8 and 6.1.1.4'
N N 0.0061 0.0033 'International Tables Vol C Tables 4.2.6.8 and 6.1.1.4'
O O 0.0106 0.0060 'International Tables Vol C Tables 4.2.6.8 and 6.1.1.4'

loop_
_geom_angle_atom_site_label_1
_geom_angle_atom_site_label_2
_geom_angle_atom_site_label_3
_geom_angle
_geom_angle_site_symmetry_1
_geom_angle_site_symmetry_3
_geom_angle_publ_flag
C8 O2 H2 109.5 . . ?
C15 O4 C16 116.82(14) . . ?
C7 N1 C8 112.55(12) . . ?
C13 N1 C7 121.04(13) . . ?
C13 N1 C8 126.25(12) . . ?
C2 C1 C8 128.36(14) . . ?
C6 C1 C2 120.66(15) . . ?
C6 C1 C8 110.97(13) . . ?
C1 C2 H2A 121.1 . . ?
C1 C2 C3 117.72(18) . . ?
C3 C2 H2A 121.1 . . ?
C2 C3 H3 119.3 . . ?
C4 C3 C2 121.5(2) . . ?
C4 C3 H3 119.3 . . ?
C3 C4 H4 119.6 . . ?
C5 C4 C3 120.75(18) . . ?
C5 C4 H4 119.6 . . ?
C4 C5 H5 121.0 . . ?
C4 C5 C6 118.00(19) . . ?
C6 C5 H5 121.0 . . ?
C1 C6 C5 121.38(17) . . ?
C1 C6 C7 109.28(13) . . ?
C5 C6 C7 129.32(16) . . ?
O1 C7 N1 124.50(15) . . ?
O1 C7 C6 129.05(15) . . ?
N1 C7 C6 106.45(13) . . ?
O2 C8 N1 110.23(11) . . ?
O2 C8 C1 111.79(11) . . ?
O2 C8 C9 106.10(11) . . ?
N1 C8 C1 100.75(11) . . ?
N1 C8 C9 113.43(11) . . ?
C1 C8 C9 114.62(12) . . ?
C8 C9 H9A 107.8 . . ?
C8 C9 H9B 107.8 . . ?
C8 C9 C10 118.04(12) . . ?
H9A C9 H9B 107.1 . . ?
C10 C9 H9A 107.8 . . ?
C10 C9 H9B 107.8 . . ?
C9 C10 H10 108.2 . . ?
C11 C10 C9 108.94(15) . . ?
C11 C10 H10 108.2 . . ?
C12 C10 C9 113.73(14) . . ?
C12 C10 H10 108.2 . . ?
C12 C10 C11 109.52(15) . . ?
C10 C11 H11A 109.5 . . ?
C10 C11 H11B 109.5 . . ?
C10 C11 H11C 109.5 . . ?
H11A C11 H11B 109.5 . . ?
H11A C11 H11C 109.5 . . ?
H11B C11 H11C 109.5 . . ?
C10 C12 H12A 109.5 . . ?
C10 C12 H12B 109.5 . . ?
C10 C12 H12C 109.5 . . ?
H12A C12 H12B 109.5 . . ?
H12A C12 H12C 109.5 . . ?
H12B C12 H12C 109.5 . . ?
N1 C13 H13 115.8 . . ?
C14 C13 N1 128.30(14) . . ?
C14 C13 H13 115.8 . . ?
C13 C14 H14 120.6 . . ?
C13 C14 C15 118.76(14) . . ?
C15 C14 H14 120.6 . . ?
O3 C15 O4 122.41(15) . . ?
O3 C15 C14 125.97(15) . . ?
O4 C15 C14 111.63(14) . . ?
O4 C16 H16A 109.5 . . ?
O4 C16 H16B 109.5 . . ?
O4 C16 H16C 109.5 . . ?
H16A C16 H16B 109.5 . . ?
H16A C16 H16C 109.5 . . ?
H16B C16 H16C 109.5 . . ?

loop_
_geom_bond_atom_site_label_1
_geom_bond_atom_site_label_2
_geom_bond_distance
_geom_bond_site_symmetry_2
_geom_bond_publ_flag
O1 C7 1.2146(19) . ?
O2 H2 0.8200 . ?
O2 C8 1.4116(16) . ?
O3 C15 1.2119(19) . ?
O4 C15 1.333(2) . ?
O4 C16 1.439(2) . ?
N1 C7 1.3966(19) . ?
N1 C8 1.4924(18) . ?
N1 C13 1.3715(19) . ?
C1 C2 1.382(2) . ?
C1 C6 1.380(2) . ?
C1 C8 1.511(2) . ?
C2 H2A 0.9300 . ?
C2 C3 1.383(3) . ?
C3 H3 0.9300 . ?
C3 C4 1.382(3) . ?
C4 H4 0.9300 . ?
C4 C5 1.371(3) . ?
C5 H5 0.9300 . ?
C5 C6 1.386(2) . ?
C6 C7 1.462(2) . ?
C8 C9 1.527(2) . ?
C9 H9A 0.9700 . ?
C9 H9B 0.9700 . ?
C9 C10 1.529(2) . ?
C10 H10 0.9800 . ?
C10 C11 1.523(3) . ?
C10 C12 1.517(2) . ?
C11 H11A 0.9600 . ?
C11 H11B 0.9600 . ?
C11 H11C 0.9600 . ?
C12 H12A 0.9600 . ?
C12 H12B 0.9600 . ?
C12 H12C 0.9600 . ?
C13 H13 0.9300 . ?
C13 C14 1.331(2) . ?
C14 H14 0.9300 . ?
C14 C15 1.453(2) . ?
C16 H16A 0.9600 . ?
C16 H16B 0.9600 . ?
C16 H16C 0.9600 . ?

loop_
_geom_torsion_atom_site_label_1
_geom_torsion_atom_site_label_2
_geom_torsion_atom_site_label_3
_geom_torsion_atom_site_label_4
_geom_torsion
_geom_torsion_site_symmetry_1
_geom_torsion_site_symmetry_2
_geom_torsion_site_symmetry_3
_geom_torsion_site_symmetry_4
_geom_torsion_publ_flag
O2 C8 C9 C10 -165.78(12) . . . . ?
N1 C8 C9 C10 -44.62(18) . . . . ?
N1 C13 C14 C15 -179.84(14) . . . . ?
C1 C2 C3 C4 0.1(3) . . . . ?
C1 C6 C7 O1 -179.71(16) . . . . ?
C1 C6 C7 N1 0.29(17) . . . . ?
C1 C8 C9 C10 70.35(17) . . . . ?
C2 C1 C6 C5 0.2(2) . . . . ?
C2 C1 C6 C7 178.54(14) . . . . ?
C2 C1 C8 O2 -61.5(2) . . . . ?
C2 C1 C8 N1 -178.58(15) . . . . ?
C2 C1 C8 C9 59.3(2) . . . . ?
C2 C3 C4 C5 -0.1(3) . . . . ?
C3 C4 C5 C6 0.1(3) . . . . ?
C4 C5 C6 C1 -0.2(3) . . . . ?
C4 C5 C6 C7 -178.19(17) . . . . ?
C5 C6 C7 O1 -1.5(3) . . . . ?
C5 C6 C7 N1 178.50(15) . . . . ?
C6 C1 C2 C3 -0.1(3) . . . . ?
C6 C1 C8 O2 117.10(13) . . . . ?
C6 C1 C8 N1 0.04(15) . . . . ?
C6 C1 C8 C9 -122.12(14) . . . . ?
C7 N1 C8 O2 -118.06(13) . . . . ?
C7 N1 C8 C1 0.15(14) . . . . ?
C7 N1 C8 C9 123.14(13) . . . . ?
C7 N1 C13 C14 176.07(15) . . . . ?
C8 N1 C7 O1 179.72(15) . . . . ?
C8 N1 C7 C6 -0.27(16) . . . . ?
C8 N1 C13 C14 1.0(2) . . . . ?
C8 C1 C2 C3 178.40(16) . . . . ?
C8 C1 C6 C5 -178.58(14) . . . . ?
C8 C1 C6 C7 -0.20(17) . . . . ?
C8 C9 C10 C11 161.18(15) . . . . ?
C8 C9 C10 C12 -76.35(18) . . . . ?
C13 N1 C7 O1 4.0(2) . . . . ?
C13 N1 C7 C6 -175.99(12) . . . . ?
C13 N1 C8 O2 57.40(17) . . . . ?
C13 N1 C8 C1 175.61(13) . . . . ?
C13 N1 C8 C9 -61.41(17) . . . . ?
C13 C14 C15 O3 6.1(2) . . . . ?
C13 C14 C15 O4 -173.88(13) . . . . ?
C16 O4 C15 O3 -1.2(2) . . . . ?
C16 O4 C15 C14 178.78(13) . . . . ?
